data_1546839
loop_
_publ_author_name
'Han, Xiao'
'Cheng, Qing'
'Meng, Xiangru'
'Shao, Zhichao'
'Ma, Ke'
'Wei, Donghui'
'Ding, Jie'
'Hou, Hongwei'

_publ_section_title
;
 Unique structural micro-adjustments in a new benzothiadiazole-derived Zn(
 <scp>ii</scp> ) metal organic framework via simple photochemical
 decarboxylation
;
_journal_issue 74
_journal_name_full 'Chemical Communications'
_journal_page_first 10314
_journal_page_last 10317
_journal_paper_doi 10.1039/C7CC06125K
_journal_volume 53
_journal_year 2017
_chemical_formula_sum 'C20.5 H14 N5.5 O9.5 S2 Zn2'
_chemical_formula_weight 684.23
_space_group_crystal_system tetragonal
_space_group_IT_number 96
_space_group_name_Hall 'P 4nw 2abw'
_space_group_name_H-M_alt 'P 43 21 2'
_symmetry_space_group_name_Hall 'P 4nw 2abw'
_symmetry_space_group_name_H-M 'P 43 21 2'
_atom_sites_solution_hydrogens geom
_audit_creation_method SHELXL-2014/7
_audit_update_record
;
2017-08-19 deposited with the CCDC.
2017-08-25 downloaded from the CCDC.
;
_cell_angle_alpha 90
_cell_angle_beta 90
_cell_angle_gamma 90
_cell_formula_units_Z 8
_cell_length_a 19.3615(1)
_cell_length_b 19.3615(1)
_cell_length_c 14.1645(2)
_cell_measurement_reflns_used 5304
_cell_measurement_temperature 120.00(10)
_cell_measurement_theta_max 72.3240
_cell_measurement_theta_min 3.8570
_cell_volume 5309.81(8)
_computing_structure_refinement 'SHELXL-2014/7 (Sheldrick, 2014)'
_diffrn_ambient_temperature 120.00(10)
_diffrn_measured_fraction_theta_full 0.997
_diffrn_measured_fraction_theta_max 0.982
_diffrn_measurement_device_type 'XtaLAB AFC12 (RINC): Kappa single'
_diffrn_radiation_type CuK\a
_diffrn_radiation_wavelength 1.54184
_diffrn_reflns_av_R_equivalents 0.0446
_diffrn_reflns_av_unetI/netI 0.0460
_diffrn_reflns_Laue_measured_fraction_full 0.997
_diffrn_reflns_Laue_measured_fraction_max 0.982
_diffrn_reflns_number 5137
_diffrn_reflns_point_group_measured_fraction_full 0.999
_diffrn_reflns_point_group_measured_fraction_max 0.984
_diffrn_reflns_theta_full 67.684
_diffrn_reflns_theta_max 72.988
_diffrn_reflns_theta_min 3.228
_exptl_absorpt_coefficient_mu 4.250
_exptl_absorpt_correction_type multi-scan
_exptl_crystal_colour green
_exptl_crystal_density_diffrn 1.712
_exptl_crystal_description block
_exptl_crystal_F_000 2748
_exptl_crystal_size_max 0.270
_exptl_crystal_size_mid 0.130
_exptl_crystal_size_min 0.100
_exptl_transmission_factor_max 0.654
_exptl_transmission_factor_min 0.541
_refine_diff_density_max 0.591
_refine_diff_density_min -0.329
_refine_diff_density_rms 0.065
_refine_ls_abs_structure_details
;
 Refined as an inversion twin.
;
_refine_ls_abs_structure_Flack 0.40(5)
_refine_ls_extinction_method none
_refine_ls_goodness_of_fit_ref 1.039
_refine_ls_hydrogen_treatment constr
_refine_ls_matrix_type full
_refine_ls_number_parameters 330
_refine_ls_number_reflns 5137
_refine_ls_number_restraints 24
_refine_ls_restrained_S_all 1.078
_refine_ls_R_factor_all 0.0486
_refine_ls_R_factor_gt 0.0416
_refine_ls_shift/su_max 0.000
_refine_ls_shift/su_mean 0.000
_refine_ls_structure_factor_coef Fsqd
_refine_ls_weighting_details 'w=1/[\s^2^(Fo^2^)+(0.0689P)^2^] where P=(Fo^2^+2Fc^2^)/3'
_refine_ls_weighting_scheme calc
_refine_ls_wR_factor_gt 0.1089
_refine_ls_wR_factor_ref 0.1126
_reflns_Friedel_coverage 0.752
_reflns_Friedel_fraction_full 1.000
_reflns_Friedel_fraction_max 0.987
_reflns_number_gt 4426
_reflns_number_total 5137
_reflns_threshold_expression 'I > 2\s(I)'
_cod_data_source_file c7cc06125k5.cif
_cod_data_source_block 1_sq
_cod_original_cell_volume 5309.81(9)
_cod_original_formula_sum 'C20.50 H14 N5.50 O9.50 S2 Zn2'
_cod_database_code 1546839
_shelx_shelxl_version_number 2014/7
_shelx_space_group_comment
;
The symmetry employed for this shelxl refinement is uniquely defined
by the following loop, which should always be used as a source of
symmetry information in preference to the above space-group names.
They are only intended as comments.
;
_shelx_estimated_absorpt_t_min 0.393
_shelx_estimated_absorpt_t_max 0.676

loop_
_space_group_symop_operation_xyz
'x, y, z'
'-x, -y, z+1/2'
'-y+1/2, x+1/2, z+3/4'
'y+1/2, -x+1/2, z+1/4'
'-x+1/2, y+1/2, -z+3/4'
'x+1/2, -y+1/2, -z+1/4'
'y, x, -z'
'-y, -x, -z+1/2'

loop_
_atom_site_label
_atom_site_type_symbol
_atom_site_fract_x
_atom_site_fract_y
_atom_site_fract_z
_atom_site_U_iso_or_equiv
_atom_site_adp_type
_atom_site_occupancy
_atom_site_site_symmetry_order
_atom_site_calc_flag
_atom_site_refinement_flags_posn
_atom_site_refinement_flags_adp
_atom_site_refinement_flags_occupancy
_atom_site_disorder_assembly
_atom_site_disorder_group
Zn1 Zn 1.03591(3) 0.49192(3) 0.64061(5) 0.03610(19) Uani 1 1 d . . . . .
Zn2 Zn 0.46483(3) 0.53517(3) 0.2500 0.0357(2) Uani 1 2 d S T P . .
Zn3 Zn 0.49122(3) 0.49122(3) 0.5000 0.0372(2) Uani 1 2 d S T P C .
O1 O 0.9375(2) 0.4960(4) 0.6769(4) 0.092(2) Uani 1 1 d . U . . .
O2 O 0.9021(2) 0.4717(4) 0.8177(4) 0.0814(18) Uani 1 1 d . . . . .
O4 O 0.56216(17) 0.47658(18) 0.6054(3) 0.0387(8) Uani 1 1 d . . . . .
O6 O 0.4863(3) 0.4032(2) 0.4287(3) 0.0639(13) Uani 1 1 d . . . . .
O7 O 0.4550(4) 0.1140(3) 0.0892(4) 0.096(2) Uani 1 1 d . . . . .
O8 O 0.47183(18) 0.06203(18) 0.2224(3) 0.0392(8) Uani 1 1 d . . . . .
N1 N 0.7561(3) 0.4703(7) 0.8428(5) 0.126(4) Uani 1 1 d . . . . .
N2 N 0.6432(3) 0.4668(4) 0.7686(4) 0.079(2) Uani 1 1 d . . . . .
N3 N 0.5053(6) 0.2584(3) 0.4520(5) 0.113(4) Uani 1 1 d . . . . .
N4 N 0.4941(4) 0.1438(3) 0.3811(4) 0.075(2) Uani 1 1 d . . . . .
C1 C 0.8920(3) 0.4840(4) 0.7345(5) 0.0525(15) Uani 1 1 d . . . . .
C2 C 0.8206(4) 0.4860(6) 0.6956(6) 0.082(3) Uani 1 1 d . . . . .
C3 C 0.8132(4) 0.4821(7) 0.6027(7) 0.110(4) Uani 1 1 d . U . . .
H3 H 0.8523 0.4789 0.5649 0.131 Uiso 1 1 calc R U . . .
C4 C 0.7443(5) 0.4827(7) 0.5576(7) 0.122(4) Uani 1 1 d . U . . .
H4 H 0.7419 0.4837 0.4920 0.146 Uiso 1 1 calc R U . . .
C5 C 0.6842(3) 0.4817(6) 0.6077(6) 0.090(3) Uani 1 1 d . . . . .
C6 C 0.6928(3) 0.4753(3) 0.7071(4) 0.0498(15) Uani 1 1 d . . . . .
C7 C 0.7600(3) 0.4755(4) 0.7518(5) 0.0627(18) Uani 1 1 d . . . . .
C8 C 0.6173(3) 0.4863(5) 0.5596(5) 0.066(2) Uani 1 1 d . . . . .
C9 C 0.4765(4) 0.3928(3) 0.3465(5) 0.0605(18) Uani 1 1 d . . . . .
C10 C 0.4750(6) 0.3209(3) 0.3067(6) 0.082(3) Uani 1 1 d . . . . .
C11 C 0.4509(6) 0.3115(4) 0.2158(5) 0.087(3) Uani 1 1 d . . . . .
H11 H 0.4376 0.3498 0.1805 0.104 Uiso 1 1 calc R U . . .
C12 C 0.4458(5) 0.2441(4) 0.1748(5) 0.078(3) Uani 1 1 d . . . . .
H12 H 0.4303 0.2402 0.1129 0.094 Uiso 1 1 calc R U . . .
C13 C 0.4629(4) 0.1857(3) 0.2226(5) 0.0636(18) Uani 1 1 d . . . . .
C14 C 0.4820(4) 0.1933(3) 0.3184(4) 0.0495(15) Uani 1 1 d . . . . .
C15 C 0.4870(5) 0.2603(3) 0.3616(5) 0.070(2) Uani 1 1 d . . . . .
C16 C 0.4628(4) 0.1172(3) 0.1725(5) 0.0563(17) Uani 1 1 d . . . . .
S1 S 0.67495(17) 0.4737(9) 0.8733(2) 0.106(4) Uani 0.72(2) 1 d . . P A 1
S2 S 0.5166(7) 0.17798(13) 0.4803(3) 0.102(3) Uani 0.84(2) 1 d . . P B 1
O3 O 0.6115(11) 0.5164(15) 0.481(2) 0.071(7) Uani 0.42(3) 1 d . . P C 1
O5 O 0.4936(10) 0.4402(5) 0.2778(7) 0.044(4) Uani 0.42(3) 1 d . . P C 1
S1' S 0.6836(6) 0.4234(13) 0.8637(10) 0.074(5) Uani 0.28(2) 1 d . . P A 2
S2' S 0.4704(18) 0.1775(8) 0.4869(13) 0.065(6) Uani 0.16(2) 1 d . U P B 2
O3' O 0.6181(10) 0.4841(11) 0.4708(17) 0.073(5) Uani 0.58(3) 1 d . . P C 2
O5' O 0.4472(10) 0.4358(4) 0.2935(9) 0.066(5) Uani 0.58(3) 1 d . . P C 2

loop_
_atom_site_aniso_label
_atom_site_aniso_U_11
_atom_site_aniso_U_22
_atom_site_aniso_U_33
_atom_site_aniso_U_23
_atom_site_aniso_U_13
_atom_site_aniso_U_12
Zn1 0.0337(3) 0.0391(4) 0.0355(4) 0.0064(3) 0.0020(3) -0.0002(2)
Zn2 0.0338(3) 0.0338(3) 0.0396(6) -0.0011(3) -0.0011(3) 0.0013(3)
Zn3 0.0372(3) 0.0372(3) 0.0372(5) 0.0037(3) -0.0037(3) 0.0013(4)
O1 0.040(2) 0.179(6) 0.058(3) 0.031(4) 0.005(2) -0.002(3)
O2 0.036(2) 0.164(6) 0.044(3) 0.024(3) 0.007(2) 0.000(3)
O4 0.0324(17) 0.0444(19) 0.039(2) 0.0089(16) -0.0022(16) -0.0002(14)
O6 0.111(4) 0.038(2) 0.042(3) 0.0006(19) -0.006(3) 0.001(2)
O7 0.196(7) 0.058(3) 0.033(3) -0.002(2) -0.015(4) 0.000(4)
O8 0.0432(19) 0.0370(18) 0.037(2) -0.0034(16) -0.0063(16) -0.0018(13)
N1 0.046(3) 0.293(14) 0.039(3) -0.007(6) -0.005(3) -0.017(6)
N2 0.038(3) 0.161(7) 0.037(3) -0.006(4) -0.002(2) -0.026(3)
N3 0.249(12) 0.043(3) 0.048(4) -0.003(3) -0.046(6) 0.002(5)
N4 0.142(6) 0.033(2) 0.049(3) -0.002(2) -0.026(4) 0.011(3)
C1 0.030(2) 0.075(4) 0.053(4) 0.010(3) 0.009(3) -0.001(2)
C2 0.042(4) 0.149(8) 0.055(5) 0.020(5) 0.006(3) 0.000(4)
C3 0.055(4) 0.197(10) 0.077(6) 0.026(7) -0.002(4) -0.009(5)
C4 0.074(6) 0.215(11) 0.077(6) 0.041(7) 0.007(5) -0.020(7)
C5 0.036(3) 0.170(9) 0.064(5) 0.052(6) -0.004(3) 0.003(4)
C6 0.035(3) 0.075(4) 0.039(3) -0.001(3) 0.002(2) -0.008(2)
C7 0.034(3) 0.115(6) 0.039(3) 0.003(4) -0.001(3) -0.011(3)
C8 0.043(3) 0.109(6) 0.047(4) 0.031(4) -0.004(3) -0.003(3)
C9 0.096(5) 0.037(3) 0.049(4) 0.005(3) -0.009(4) 0.008(3)
C10 0.160(9) 0.035(3) 0.051(4) 0.001(3) -0.016(5) 0.004(4)
C11 0.164(9) 0.053(4) 0.044(4) 0.002(3) -0.024(5) 0.012(5)
C12 0.145(8) 0.049(4) 0.041(4) 0.000(3) -0.015(5) 0.007(4)
C13 0.103(5) 0.040(3) 0.047(4) -0.005(3) -0.014(4) 0.003(3)
C14 0.073(4) 0.034(3) 0.042(3) -0.003(2) -0.009(3) 0.006(2)
C15 0.134(7) 0.037(3) 0.039(4) 0.001(3) -0.020(4) 0.010(4)
C16 0.093(5) 0.038(3) 0.038(4) 0.001(3) -0.008(3) -0.001(3)
S1 0.0322(13) 0.250(13) 0.0361(16) -0.021(3) 0.0026(11) -0.020(3)
S2 0.216(9) 0.0355(11) 0.0557(19) -0.0063(10) -0.062(3) 0.015(2)
O3 0.042(7) 0.114(19) 0.058(12) 0.054(15) -0.004(7) 0.003(10)
O5 0.053(10) 0.037(4) 0.042(6) -0.006(4) 0.002(5) -0.004(4)
S1' 0.057(4) 0.130(13) 0.033(5) 0.015(6) -0.002(3) -0.009(5)
S2' 0.104(12) 0.055(6) 0.036(7) 0.003(5) -0.006(7) 0.009(6)
O3' 0.061(7) 0.103(13) 0.056(7) 0.028(10) -0.004(5) 0.013(8)
O5' 0.090(12) 0.035(4) 0.073(6) 0.002(4) -0.028(7) -0.013(4)

loop_
_atom_type_symbol
_atom_type_description
_atom_type_scat_dispersion_real
_atom_type_scat_dispersion_imag
_atom_type_scat_source
C C 0.0181 0.0091 'International Tables Vol C Tables 4.2.6.8 and 6.1.1.4'
H H 0.0000 0.0000 'International Tables Vol C Tables 4.2.6.8 and 6.1.1.4'
N N 0.0311 0.0180 'International Tables Vol C Tables 4.2.6.8 and 6.1.1.4'
O O 0.0492 0.0322 'International Tables Vol C Tables 4.2.6.8 and 6.1.1.4'
S S 0.3331 0.5567 'International Tables Vol C Tables 4.2.6.8 and 6.1.1.4'
Zn Zn -1.5491 0.6778 'International Tables Vol C Tables 4.2.6.8 and 6.1.1.4'

loop_
_geom_angle_atom_site_label_1
_geom_angle_atom_site_label_2
_geom_angle_atom_site_label_3
_geom_angle
_geom_angle_site_symmetry_1
_geom_angle_site_symmetry_3
O1 Zn1 O2 95.6(3) . 3_644
O1 Zn1 O8 89.96(18) . 7_656
O2 Zn1 O8 109.79(17) 3_644 7_656
O1 Zn1 O8 95.9(2) . 5_655
O2 Zn1 O8 99.25(17) 3_644 5_655
O8 Zn1 O8 149.67(14) 7_656 5_655
O1 Zn1 N4 172.4(3) . 7_656
O2 Zn1 N4 90.9(3) 3_644 7_656
O8 Zn1 N4 84.11(19) 7_656 7_656
O8 Zn1 N4 86.9(2) 5_655 7_656
O1 Zn1 O7 90.0(3) . 5_655
O2 Zn1 O7 156.25(18) 3_644 5_655
O8 Zn1 O7 93.24(16) 7_656 5_655
O8 Zn1 O7 57.15(15) 5_655 5_655
N4 Zn1 O7 85.7(3) 7_656 5_655
O1 Zn1 C16 93.5(3) . 5_655
O2 Zn1 C16 129.0(2) 3_644 5_655
O8 Zn1 C16 120.33(18) 7_656 5_655
O8 Zn1 C16 29.80(17) 5_655 5_655
N4 Zn1 C16 85.5(3) 7_656 5_655
O7 Zn1 C16 27.36(18) 5_655 5_655
O5 Zn2 O5 60.5(11) 8_665 .
O5' Zn2 O5' 113.8(12) 8_665 .
O5 Zn2 N2 103.8(6) 8_665 7_556
O5 Zn2 N2 161.8(6) . 7_556
O5' Zn2 N2 77.3(6) 8_665 7_556
O5' Zn2 N2 166.5(6) . 7_556
O5 Zn2 N2 161.8(6) 8_665 2_664
O5 Zn2 N2 103.8(6) . 2_664
O5' Zn2 N2 166.5(6) 8_665 2_664
O5' Zn2 N2 77.3(6) . 2_664
N2 Zn2 N2 93.0(5) 7_556 2_664
O5 Zn2 O4 90.4(3) 8_665 2_664
O5 Zn2 O4 99.4(3) . 2_664
O5' Zn2 O4 87.6(3) 8_665 2_664
O5' Zn2 O4 98.5(3) . 2_664
N2 Zn2 O4 89.44(19) 7_556 2_664
N2 Zn2 O4 82.80(18) 2_664 2_664
O5 Zn2 O4 99.4(3) 8_665 7_556
O5 Zn2 O4 90.4(3) . 7_556
O5' Zn2 O4 98.5(3) 8_665 7_556
O5' Zn2 O4 87.6(3) . 7_556
N2 Zn2 O4 82.80(18) 7_556 7_556
N2 Zn2 O4 89.44(19) 2_664 7_556
O4 Zn2 O4 168.7(2) 2_664 7_556
O6 Zn3 O6 100.2(3) 7_556 .
O6 Zn3 O4 106.50(18) 7_556 7_556
O6 Zn3 O4 101.47(17) . 7_556
O6 Zn3 O4 101.47(17) 7_556 .
O6 Zn3 O4 106.50(18) . .
O4 Zn3 O4 135.78(19) 7_556 .
O6 Zn3 O3 99.4(8) 7_556 7_556
O6 Zn3 O3 154.6(8) . 7_556
O4 Zn3 O3 57.2(6) 7_556 7_556
O4 Zn3 O3 85.1(6) . 7_556
O6 Zn3 O3 154.6(8) 7_556 .
O6 Zn3 O3 99.4(8) . .
O4 Zn3 O3 85.1(6) 7_556 .
O4 Zn3 O3 57.2(6) . .
O3 Zn3 O3 67.5(15) 7_556 .
O6 Zn3 C8 130.1(2) 7_556 .
O6 Zn3 C8 100.3(3) . .
O4 Zn3 C8 113.17(19) 7_556 .
O4 Zn3 C8 28.78(18) . .
O3 Zn3 C8 78.9(6) 7_556 .
O3 Zn3 C8 29.1(6) . .
O6 Zn3 C8 100.3(3) 7_556 7_556
O6 Zn3 C8 130.1(2) . 7_556
O4 Zn3 C8 28.78(18) 7_556 7_556
O4 Zn3 C8 113.17(19) . 7_556
O3 Zn3 C8 29.1(6) 7_556 7_556
O3 Zn3 C8 78.9(6) . 7_556
C8 Zn3 C8 100.2(4) . 7_556
C1 O1 Zn1 149.4(5) . .
C1 O2 Zn1 130.2(4) . 4_565
C8 O4 Zn3 99.9(4) . .
C8 O4 Zn2 135.9(4) . 2_665
Zn3 O4 Zn2 123.51(17) . 2_665
C9 O6 Zn3 130.4(4) . .
C16 O7 Zn1 85.7(4) . 5_645
C16 O8 Zn1 138.5(4) . 7_546
C16 O8 Zn1 96.2(3) . 5_645
Zn1 O8 Zn1 125.20(17) 7_546 5_645
C7 N1 S1 108.4(6) . .
C7 N1 S1' 105.2(8) . .
C6 N2 S1 108.8(4) . .
C6 N2 S1' 104.0(7) . .
C6 N2 Zn2 130.4(5) . 2_665
S1 N2 Zn2 119.6(3) . 2_665
S1' N2 Zn2 121.6(4) . 2_665
C15 N3 S2 107.5(5) . .
C15 N3 S2' 101.1(10) . .
C14 N4 S2 109.5(4) . .
C14 N4 S2' 105.4(8) . .
C14 N4 Zn1 127.8(4) . 7_546
S2 N4 Zn1 122.6(3) . 7_546
S2' N4 Zn1 120.2(6) . 7_546
O2 C1 O1 124.5(6) . .
O2 C1 C2 120.8(6) . .
O1 C1 C2 114.7(6) . .
C3 C2 C7 117.1(7) . .
C3 C2 C1 117.8(7) . .
C7 C2 C1 123.5(7) . .
C2 C3 C4 121.7(9) . .
C2 C3 H3 119.1 . .
C4 C3 H3 119.1 . .
C5 C4 C3 123.0(9) . .
C5 C4 H4 118.5 . .
C3 C4 H4 118.5 . .
C4 C5 C6 114.6(7) . .
C4 C5 C8 120.7(8) . .
C6 C5 C8 124.7(6) . .
N2 C6 C5 125.7(6) . .
N2 C6 C7 111.7(6) . .
C5 C6 C7 122.6(6) . .
N1 C7 C2 127.7(6) . .
N1 C7 C6 112.6(6) . .
C2 C7 C6 119.6(6) . .
O3' C8 O4 121.3(11) . .
O4 C8 O3 116.6(11) . .
O3' C8 C5 116.8(11) . .
O4 C8 C5 119.9(6) . .
O3 C8 C5 121.1(12) . .
O3' C8 Zn3 71.8(9) . .
O4 C8 Zn3 51.3(3) . .
O3 C8 Zn3 67.1(11) . .
C5 C8 Zn3 171.2(5) . .
O6 C9 O5' 122.8(8) . .
O6 C9 O5 122.4(8) . .
O6 C9 C10 121.6(6) . .
O5' C9 C10 112.4(7) . .
O5 C9 C10 110.9(7) . .
C11 C10 C15 117.0(7) . .
C11 C10 C9 118.6(7) . .
C15 C10 C9 123.7(7) . .
C10 C11 C12 121.4(7) . .
C10 C11 H11 119.3 . .
C12 C11 H11 119.3 . .
C13 C12 C11 122.7(7) . .
C13 C12 H12 118.7 . .
C11 C12 H12 118.7 . .
C12 C13 C14 117.0(6) . .
C12 C13 C16 120.0(6) . .
C14 C13 C16 123.0(6) . .
N4 C14 C13 127.8(6) . .
N4 C14 C15 110.8(6) . .
C13 C14 C15 121.3(6) . .
N3 C15 C10 126.3(6) . .
N3 C15 C14 113.7(6) . .
C10 C15 C14 120.0(6) . .
O7 C16 O8 121.0(6) . .
O7 C16 C13 120.9(6) . .
O8 C16 C13 118.1(6) . .
O7 C16 Zn1 67.0(4) . 5_645
O8 C16 Zn1 54.0(3) . 5_645
C13 C16 Zn1 172.1(5) . 5_645
N2 S1 N1 96.9(4) . .
N4 S2 N3 98.2(3) . .
C8 O3 Zn3 83.8(12) . .
C9 O5 Zn2 134.3(10) . .
N1 S1' N2 88.8(6) . .
N4 S2' N3 89.5(8) . .
C9 O5' Zn2 136.6(10) . .

loop_
_geom_bond_atom_site_label_1
_geom_bond_atom_site_label_2
_geom_bond_distance
_geom_bond_site_symmetry_2
Zn1 O1 1.975(5) .
Zn1 O2 2.028(5) 3_644
Zn1 O8 2.043(4) 7_656
Zn1 O8 2.104(4) 5_655
Zn1 N4 2.112(5) 7_656
Zn1 O7 2.387(5) 5_655
Zn1 C16 2.586(6) 5_655
Zn2 O5 1.961(9) 8_665
Zn2 O5 1.961(9) .
Zn2 O5' 2.049(9) 8_665
Zn2 O5' 2.049(9) .
Zn2 N2 2.109(5) 7_556
Zn2 N2 2.109(5) 2_664
Zn2 O4 2.127(4) 2_664
Zn2 O4 2.127(4) 7_556
Zn3 O6 1.984(4) 7_556
Zn3 O6 1.984(4) .
Zn3 O4 2.048(4) 7_556
Zn3 O4 2.048(4) .
Zn3 O3 2.39(2) 7_556
Zn3 O3 2.39(2) .
Zn3 C8 2.584(6) .
Zn3 C8 2.584(6) 7_556
O1 C1 1.224(7) .
O2 C1 1.218(8) .
O2 Zn1 2.028(5) 4_565
O4 C8 1.263(7) .
O4 Zn2 2.127(4) 2_665
O6 C9 1.197(8) .
O7 C16 1.192(8) .
O7 Zn1 2.387(5) 5_645
O8 C16 1.292(7) .
O8 Zn1 2.043(4) 7_546
O8 Zn1 2.104(4) 5_645
N1 C7 1.296(10) .
N1 S1 1.631(8) .
N1 S1' 1.698(14) .
N2 C6 1.306(8) .
N2 S1 1.611(6) .
N2 S1' 1.769(12) .
N2 Zn2 2.109(5) 2_665
N3 C15 1.330(9) .
N3 S2 1.622(7) .
N3 S2' 1.775(19) .
N4 C14 1.328(8) .
N4 S2 1.612(6) .
N4 S2' 1.697(16) .
N4 Zn1 2.112(5) 7_546
C1 C2 1.489(9) .
C2 C3 1.325(13) .
C2 C7 1.433(9) .
C3 C4 1.479(13) .
C3 H3 0.9300 .
C4 C5 1.364(11) .
C4 H4 0.9300 .
C5 C6 1.424(10) .
C5 C8 1.467(9) .
C6 C7 1.445(8) .
C8 O3' 1.26(2) .
C8 O3 1.26(3) .
C9 O5' 1.257(11) .
C9 O5 1.378(14) .
C9 C10 1.501(9) .
C10 C11 1.381(11) .
C10 C15 1.426(9) .
C11 C12 1.431(10) .
C11 H11 0.9300 .
C12 C13 1.359(9) .
C12 H12 0.9300 .
C13 C14 1.415(9) .
C13 C16 1.503(9) .
C14 C15 1.438(8) .
C16 Zn1 2.586(6) 5_645
